data_4021125
loop_
_publ_author_name
'Jinhua Chen'
'Thota Sambaiah'
'Boris Illarionov'
'Markus Fischer'
'Adelbert Bacher'
'Mark Cushman'

_publ_section_title
;
 Design, Synthesis, and Evaluation of Acyclic C-Nucleoside and
 N-Methylated Derivatives of the Ribitylaminopyrimidine
 Substrate of Lumazine Synthase as Potential Enzyme Inhibitors
 and Mechanistic Probes
;
_journal_name_full 'Journal of Organic Chemistry'
_journal_page_first 6996
_journal_page_last 7003
_journal_paper_doi 10.1021/jo048975f
_journal_volume 69
_journal_year 2004
_chemical_absolute_configuration unk
_chemical_formula_moiety 'C10 H15 N3 O8'
_chemical_formula_sum 'C10 H15 N3 O8'
_chemical_formula_weight 305.25
_space_group_IT_number 4
_symmetry_cell_setting monoclinic
_symmetry_space_group_name_Hall 'P 2yb'
_symmetry_space_group_name_H-M 'P 1 21 1'
_cell_angle_alpha 90.00
_cell_angle_beta 95.39(3)
_cell_angle_gamma 90.00
_cell_formula_units_Z 4
_cell_length_a 9.230(5)
_cell_length_b 7.452(3)
_cell_length_c 18.389(9)
_cell_measurement_temperature 150
_cell_volume 1259.3(10)
_diffrn_ambient_temperature 150
_exptl_crystal_density_diffrn 1.61
_cod_original_sg_symbol_H-M 'P 21'
_cod_database_code 4021125

loop_
_symmetry_equiv_pos_as_xyz
'x, y, z'
'-x, y+1/2, -z'

loop_
_atom_site_label
_atom_site_type_symbol
_atom_site_fract_x
_atom_site_fract_y
_atom_site_fract_z
_atom_site_U_iso_or_equiv
_atom_site_adp_type
_atom_site_occupancy
_atom_site_symmetry_multiplicity
_atom_site_calc_flag
_atom_site_refinement_flags
_atom_site_disorder_assembly
_atom_site_disorder_group
O(13) O 0.7021(3) -0.0467(4) 0.28412(12) 0.0352(6) Uani 1 1 d . . .
O(15) O 0.3792(2) 0.4093(3) 0.30166(12) 0.0314(6) Uani 1 1 d . . .
O(23) O 0.3216(3) -0.1440(4) 0.20698(13) 0.0364(6) Uani 1 1 d . . .
O(25) O 0.6642(3) -0.5805(3) 0.19778(12) 0.0344(6) Uani 1 1 d . . .
O(113) O -0.0103(3) -0.1185(3) 0.44769(12) 0.0304(6) Uani 1 1 d . . .
O(114) O -0.0641(2) -0.3219(3) 0.31180(11) 0.0287(5) Uani 1 1 d . . .
O(115) O 0.1443(2) -0.6376(3) 0.42841(11) 0.0282(5) Uani 1 1 d . . .
O(116) O -0.0118(3) -0.8911(3) 0.33762(13) 0.0367(6) Uani 1 1 d . . .
O(121) O 0.6287(3) -0.3518(4) 0.35431(14) 0.0385(6) Uani 1 1 d . . .
O(122) O 0.5695(4) -0.2871(5) 0.46145(15) 0.0618(10) Uani 1 1 d . . .
O(213) O 1.0202(3) -0.0380(4) 0.09051(13) 0.0347(6) Uani 1 1 d . . .
O(214) O 1.0916(3) 0.1825(4) 0.20866(12) 0.0328(6) Uani 1 1 d . . .
O(215) O 0.9150(3) 0.4416(3) 0.05648(11) 0.0324(6) Uani 1 1 d . . .
O(216) O 1.0114(3) 0.6510(3) 0.16854(12) 0.0329(6) Uani 1 1 d . . .
O(221) O 0.3930(3) 0.1649(4) 0.13282(14) 0.0445(7) Uani 1 1 d . . .
O(222) O 0.4247(4) 0.0682(5) 0.02486(14) 0.0568(9) Uani 1 1 d . . .
N(12) N 0.5773(3) -0.2476(4) 0.39733(16) 0.0318(7) Uani 1 1 d . . .
N(14) N 0.5456(3) 0.1820(4) 0.29671(15) 0.0281(6) Uani 1 1 d . . .
N(16) N 0.3620(3) 0.1637(4) 0.37353(14) 0.0258(6) Uani 1 1 d . . .
N(22) N 0.4357(3) 0.0526(4) 0.09149(15) 0.0347(7) Uani 1 1 d . . .
N(24) N 0.4897(3) -0.3639(4) 0.19919(16) 0.0293(7) Uani 1 1 d . . .
N(26) N 0.6803(3) -0.3332(4) 0.12637(14) 0.0289(7) Uani 1 1 d . . .
C(11) C 0.4073(4) 0.0004(5) 0.39824(16) 0.0258(8) Uani 1 1 d . . .
C(12) C 0.5263(4) -0.0750(5) 0.37183(16) 0.0264(7) Uani 1 1 d . . .
C(13) C 0.6008(4) 0.0128(5) 0.31532(18) 0.0275(8) Uani 1 1 d . . .
C(15) C 0.4272(4) 0.2623(5) 0.32204(18) 0.0270(8) Uani 1 1 d . . .
C(21) C 0.6245(4) -0.1785(5) 0.09670(17) 0.0274(8) Uani 1 1 d . . .
C(22) C 0.5018(4) -0.1110(5) 0.12228(17) 0.0289(8) Uani 1 1 d . . .
C(23) C 0.4287(4) -0.1984(5) 0.17887(18) 0.0303(8) Uani 1 1 d . . .
C(25) C 0.6139(4) -0.4349(5) 0.17630(17) 0.0279(8) Uani 1 1 d . . .
C(111) C 0.3035(4) -0.0906(5) 0.44466(16) 0.0269(8) Uani 1 1 d . . .
C(112) C 0.2093(4) -0.2216(5) 0.39566(18) 0.0279(8) Uani 1 1 d . . .
C(113) C 0.0721(4) -0.2736(5) 0.43010(17) 0.0261(7) Uani 1 1 d . . .
C(114) C -0.0255(4) -0.3987(5) 0.38258(16) 0.0254(7) Uani 1 1 d . . .
C(115) C 0.0439(3) -0.5804(5) 0.36909(16) 0.0249(7) Uani 1 1 d . . .
C(116) C -0.0718(4) -0.7197(5) 0.35173(18) 0.0294(8) Uani 1 1 d . . .
C(211) C 0.7101(4) -0.0916(5) 0.04065(17) 0.0307(8) Uani 1 1 d . . .
C(212) C 0.7797(4) 0.0890(5) 0.06432(18) 0.0317(8) Uani 1 1 d . . .
C(213) C 0.9076(4) 0.0638(5) 0.12138(17) 0.0295(8) Uani 1 1 d . . .
C(214) C 0.9750(4) 0.2348(5) 0.15522(18) 0.0289(8) Uani 1 1 d . . .
C(215) C 1.0335(4) 0.3707(5) 0.10271(17) 0.0297(8) Uani 1 1 d . . .
C(216) C 1.1131(4) 0.5259(5) 0.14284(19) 0.0331(8) Uani 1 1 d . . .
H(14) H 0.588(5) 0.263(7) 0.263(2) 0.063(14) Uiso 1 1 d . . .
H(16) H 0.285(5) 0.213(8) 0.388(3) 0.064(15) Uiso 1 1 d . . .
H(24) H 0.461(5) -0.430(7) 0.237(2) 0.052(12) Uiso 1 1 d . . .
H(26) H 0.762(4) -0.381(5) 0.1099(19) 0.030(10) Uiso 1 1 d . . .
H(113) H -0.0205 -0.0497 0.4114 0.046 Uiso 1 1 calc R . .
H(114) H -0.1470 -0.2752 0.3108 0.043 Uiso 1 1 calc R . .
H(115) H 0.1004 -0.6496 0.4661 0.042 Uiso 1 1 calc R . .
H(116) H 0.0168 -0.8917 0.2956 0.055 Uiso 1 1 calc R . .
H(11A) H 0.2410 -0.0003 0.4659 0.032 Uiso 1 1 calc R . .
H(11B) H 0.3582 -0.1567 0.4851 0.032 Uiso 1 1 calc R . .
H(11C) H 0.1824 -0.1648 0.3476 0.033 Uiso 1 1 calc R . .
H(11D) H 0.2665 -0.3309 0.3874 0.033 Uiso 1 1 calc R . .
H(11E) H 0.1024 -0.3380 0.4768 0.031 Uiso 1 1 calc R . .
H(11F) H -0.1166 -0.4195 0.4068 0.031 Uiso 1 1 calc R . .
H(11G) H 0.0992 -0.5676 0.3252 0.030 Uiso 1 1 calc R . .
H(11H) H -0.1321 -0.7298 0.3933 0.035 Uiso 1 1 calc R . .
H(11I) H -0.1360 -0.6809 0.3084 0.035 Uiso 1 1 calc R . .
H(213) H 1.0403 -0.1294 0.1163 0.052 Uiso 1 1 calc R . .
H(214) H 1.1496 0.1152 0.1890 0.049 Uiso 1 1 calc R . .
H(215) H 0.9371 0.4444 0.0132 0.049 Uiso 1 1 calc R . .
H(216) H 1.0115 0.6413 0.2141 0.049 Uiso 1 1 calc R . .
H(21A) H 0.6448 -0.0729 -0.0046 0.037 Uiso 1 1 calc R . .
H(21B) H 0.7880 -0.1751 0.0289 0.037 Uiso 1 1 calc R . .
H(21C) H 0.8131 0.1504 0.0212 0.038 Uiso 1 1 calc R . .
H(21D) H 0.7059 0.1662 0.0845 0.038 Uiso 1 1 calc R . .
H(21E) H 0.8728 -0.0094 0.1619 0.035 Uiso 1 1 calc R . .
H(21F) H 0.8992 0.2966 0.1816 0.035 Uiso 1 1 calc R . .
H(21G) H 1.1019 0.3083 0.0720 0.036 Uiso 1 1 calc R . .
H(21H) H 1.1771 0.4789 0.1848 0.040 Uiso 1 1 calc R . .
H(21I) H 1.1749 0.5879 0.1095 0.040 Uiso 1 1 calc R . .

loop_
_atom_site_aniso_label
_atom_site_aniso_U_11
_atom_site_aniso_U_22
_atom_site_aniso_U_33
_atom_site_aniso_U_12
_atom_site_aniso_U_13
_atom_site_aniso_U_23
O(13) 0.0327(13) 0.0339(15) 0.0405(13) 0.0050(12) 0.0119(11) 0.0012(11)
O(15) 0.0344(13) 0.0224(15) 0.0388(12) 0.0001(12) 0.0117(10) 0.0063(11)
O(23) 0.0358(13) 0.0310(15) 0.0446(14) 0.0041(12) 0.0146(11) 0.0034(12)
O(25) 0.0385(13) 0.0284(16) 0.0380(12) 0.0034(12) 0.0124(10) 0.0091(12)
O(113) 0.0455(13) 0.0185(12) 0.0296(12) 0.0065(12) 0.0163(10) -0.0008(10)
O(114) 0.0344(13) 0.0264(13) 0.0264(12) 0.0074(12) 0.0077(9) 0.0029(10)
O(115) 0.0316(12) 0.0279(13) 0.0261(12) 0.0039(11) 0.0085(9) 0.0025(10)
O(116) 0.0596(16) 0.0205(14) 0.0315(13) 0.0020(12) 0.0116(12) -0.0014(10)
O(121) 0.0432(14) 0.0266(15) 0.0466(14) 0.0029(13) 0.0087(11) -0.0008(12)
O(122) 0.092(2) 0.058(2) 0.0374(16) 0.0368(19) 0.0186(14) 0.0206(15)
O(213) 0.0456(14) 0.0275(14) 0.0326(13) 0.0059(13) 0.0113(11) 0.0002(11)
O(214) 0.0399(13) 0.0323(14) 0.0262(12) 0.0034(12) 0.0037(9) -0.0007(11)
O(215) 0.0409(14) 0.0298(15) 0.0270(12) -0.0055(12) 0.0055(10) 0.0052(11)
O(216) 0.0446(14) 0.0262(15) 0.0286(12) 0.0014(12) 0.0079(10) 0.0018(10)
O(221) 0.0595(17) 0.0313(16) 0.0435(15) 0.0078(15) 0.0095(12) -0.0005(14)
O(222) 0.088(2) 0.050(2) 0.0315(14) 0.0190(18) 0.0006(14) 0.0094(13)
N(12) 0.0337(16) 0.0270(17) 0.0343(17) 0.0047(14) 0.0006(12) 0.0032(13)
N(14) 0.0333(15) 0.0238(16) 0.0284(14) -0.0011(14) 0.0091(11) 0.0034(13)
N(16) 0.0301(15) 0.0220(16) 0.0263(14) -0.0005(14) 0.0080(11) 0.0019(12)
N(22) 0.0405(17) 0.0306(19) 0.0332(17) 0.0015(15) 0.0040(13) 0.0047(15)
N(24) 0.0321(15) 0.0271(19) 0.0298(15) -0.0011(14) 0.0078(12) 0.0064(13)
N(26) 0.0315(15) 0.0273(17) 0.0294(14) -0.0019(14) 0.0103(12) 0.0006(13)
C(11) 0.0310(18) 0.024(2) 0.0226(16) -0.0045(15) 0.0020(13) -0.0005(13)
C(12) 0.0310(17) 0.0237(19) 0.0245(15) 0.0024(16) 0.0017(13) 0.0008(14)
C(13) 0.0290(18) 0.0209(19) 0.0324(17) -0.0018(16) 0.0024(15) 0.0024(14)
C(15) 0.0281(17) 0.025(2) 0.0290(17) -0.0022(16) 0.0068(14) 0.0010(14)
C(21) 0.0370(19) 0.0195(19) 0.0250(17) -0.0079(17) -0.0021(14) -0.0026(14)
C(22) 0.0340(18) 0.0260(19) 0.0268(16) 0.0004(17) 0.0035(14) 0.0013(15)
C(23) 0.0350(19) 0.025(2) 0.0308(18) -0.0032(17) 0.0037(15) 0.0009(15)
C(25) 0.0323(18) 0.027(2) 0.0247(16) -0.0038(17) 0.0035(14) 0.0062(15)
C(111) 0.0358(18) 0.0229(19) 0.0229(16) -0.0050(16) 0.0072(13) 0.0006(14)
C(112) 0.0350(17) 0.0221(19) 0.0275(17) -0.0012(16) 0.0080(14) -0.0023(14)
C(113) 0.0347(18) 0.0185(18) 0.0266(16) 0.0028(15) 0.0101(13) 0.0006(13)
C(114) 0.0313(17) 0.0231(18) 0.0228(16) 0.0018(15) 0.0076(13) 0.0010(14)
C(115) 0.0275(16) 0.0227(19) 0.0252(15) 0.0009(15) 0.0069(12) 0.0030(14)
C(116) 0.0378(19) 0.0220(19) 0.0291(18) 0.0021(16) 0.0072(14) -0.0006(14)
C(211) 0.044(2) 0.024(2) 0.0253(16) -0.0047(17) 0.0091(14) 0.0021(15)
C(212) 0.0407(19) 0.0257(19) 0.0294(17) -0.0040(17) 0.0076(14) 0.0029(14)
C(213) 0.040(2) 0.025(2) 0.0252(16) -0.0002(16) 0.0125(14) 0.0029(14)
C(214) 0.0342(18) 0.028(2) 0.0255(17) 0.0003(16) 0.0065(13) -0.0030(14)
C(215) 0.0348(18) 0.031(2) 0.0240(16) -0.0022(17) 0.0064(14) -0.0012(15)
C(216) 0.0370(19) 0.028(2) 0.0359(19) -0.0005(17) 0.0115(15) 0.0018(16)

loop_
_geom_bond_atom_site_label_1
_geom_bond_atom_site_label_2
_geom_bond_distance
_geom_bond_site_symmetry_2
_geom_bond_publ_flag
O(13) C(13) 1.224(4) . ?
O(15) C(15) 1.226(4) . ?
O(23) C(23) 1.227(4) . ?
O(25) C(25) 1.231(4) . ?
O(113) C(113) 1.438(4) . ?
O(114) C(114) 1.436(4) . ?
O(115) C(115) 1.429(4) . ?
O(116) C(116) 1.425(4) . ?
O(121) N(12) 1.235(4) . ?
O(122) N(12) 1.224(4) . ?
O(213) C(213) 1.445(4) . ?
O(214) C(214) 1.441(4) . ?
O(215) C(215) 1.423(4) . ?
O(216) C(216) 1.434(4) . ?
O(221) N(22) 1.220(4) . ?
O(222) N(22) 1.226(4) . ?
N(12) C(12) 1.434(5) . ?
N(14) C(15) 1.366(5) . ?
N(14) C(13) 1.390(5) . ?
N(14) H(14) 0.98(5) . ?
N(16) C(11) 1.352(5) . ?
N(16) C(15) 1.381(4) . ?
N(16) H(16) 0.86(5) . ?
N(22) C(22) 1.454(5) . ?
N(24) C(25) 1.364(5) . ?
N(24) C(23) 1.392(5) . ?
N(24) H(24) 0.91(5) . ?
N(26) C(21) 1.356(5) . ?
N(26) C(25) 1.378(4) . ?
N(26) H(26) 0.92(4) . ?
C(11) C(12) 1.363(5) . ?
C(11) C(111) 1.503(5) . ?
C(12) C(13) 1.455(5) . ?
C(21) C(22) 1.362(5) . ?
C(21) C(211) 1.503(5) . ?
C(22) C(23) 1.448(5) . ?
C(111) C(112) 1.540(5) . ?
C(112) C(113) 1.519(5) . ?
C(113) C(114) 1.515(5) . ?
C(114) C(115) 1.527(5) . ?
C(115) C(116) 1.502(5) . ?
C(211) C(212) 1.536(5) . ?
C(212) C(213) 1.516(5) . ?
C(213) C(214) 1.525(5) . ?
C(214) C(215) 1.533(5) . ?
C(215) C(216) 1.523(5) . ?
